data_7213254
loop_
_publ_author_name
'Blaauw, Rolf'
'Kingma, Irene E.'
'Laan, Jan H.'
'van der Baan, Juul L.'
'Balt, Sijbe'
'de Bolster, Martinus W. G.'
'Klumpp, Gerhard W.'
'Smeets, Wilberth J. J.'
'Spek, Anthony L.'

_publ_section_title
;
 Bridged (\b-alkoxyalkyl)CoIII(salen) complexes by intramolecular
 alkoxycobaltation of unactivated alkenes: new models for coenzyme B12
;
_journal_issue 8
_journal_name_full 'Journal of the Chemical Society, Perkin Transactions 1'
_journal_page_first 1199
_journal_paper_doi 10.1039/b000196l
_journal_year 2000
_chemical_compound_source 'see text'
_chemical_formula_moiety 'C22 H25 Co N2 O4, C H2 Cl2'
_chemical_formula_sum 'C23 H27 Cl2 Co N2 O4'
_chemical_formula_weight 525.30
_chemical_name_common 'Bridged (beta-alkoxyalkyl)Co(III)salen'
_space_group_IT_number 14
_symmetry_cell_setting monoclinic
_symmetry_space_group_name_Hall '-P 2ybc'
_symmetry_space_group_name_H-M 'P 1 21/c 1'
_cell_angle_alpha 90
_cell_angle_beta 125.340(7)
_cell_angle_gamma 90
_cell_formula_units_Z 4
_cell_length_a 12.4467(14)
_cell_length_b 11.4978(7)
_cell_length_c 19.0943(18)
_cell_measurement_reflns_used 25
_cell_measurement_temperature 150
_cell_measurement_theta_max 13.84
_cell_measurement_theta_min 10.11
_cell_volume 2229.1(4)
_computing_cell_refinement 'SET4 (de Boer & Duisenberg, 1984)'
_computing_data_collection 'Locally modified CAD4-Version 5 Software'
_computing_data_reduction 'HELENA (Spek, 1997)'
_computing_molecular_graphics 'PLATON (Spek, 1990)'
_computing_publication_material 'PLATON (Spek, 1990)'
_computing_structure_refinement 'SHELXL96 (Sheldrick, 1996)'
_computing_structure_solution 'SHELXS86 (Sheldrick, 1986)'
_diffrn_ambient_temperature 150
_diffrn_measurement_device_type CAD4T
_diffrn_measurement_method omega-scan
_diffrn_radiation_monochromator graphite
_diffrn_radiation_source 'Rotating Anode'
_diffrn_radiation_type 'Mo K\a'
_diffrn_radiation_wavelength 0.71073
_diffrn_reflns_av_R_equivalents 0.0701
_diffrn_reflns_av_sigmaI/netI 0.1340
_diffrn_reflns_limit_h_max 16
_diffrn_reflns_limit_h_min -16
_diffrn_reflns_limit_k_max 0
_diffrn_reflns_limit_k_min -14
_diffrn_reflns_limit_l_max 16
_diffrn_reflns_limit_l_min -24
_diffrn_reflns_number 4578
_diffrn_reflns_theta_max 25.00
_diffrn_reflns_theta_min 2.01
_diffrn_standards_decay_% 2
_diffrn_standards_number 3
_exptl_absorpt_coefficient_mu 1.04
_exptl_absorpt_correction_type none
_exptl_crystal_colour red
_exptl_crystal_density_diffrn 1.565
_exptl_crystal_density_method 'Not Measured'
_exptl_crystal_description needle
_exptl_crystal_F_000 1088
_exptl_crystal_size_max 0.45
_exptl_crystal_size_mid 0.10
_exptl_crystal_size_min 0.10
_refine_diff_density_max 0.604
_refine_diff_density_min -0.437
_refine_diff_density_rms 0.102
_refine_ls_abs_structure_details none
_refine_ls_abs_structure_Flack none
_refine_ls_extinction_method none
_refine_ls_goodness_of_fit_ref 1.017
_refine_ls_hydrogen_treatment 'H-atom refinement: see text '
_refine_ls_matrix_type full
_refine_ls_number_parameters 309
_refine_ls_number_reflns 3932
_refine_ls_number_restraints 6
_refine_ls_restrained_S_all 1.019
_refine_ls_R_factor_all 0.1424
_refine_ls_R_factor_gt 0.0655
_refine_ls_shift/su_max 0.001
_refine_ls_shift/su_mean 0.000
_refine_ls_structure_factor_coef Fsqd
_refine_ls_weighting_details 'w-1 = sigma**2(Fo**2) + (0.0374P)**2 + 2.16P'
_refine_ls_weighting_scheme calc
_refine_ls_wR_factor_gt 0.1062
_refine_ls_wR_factor_ref 0.1327
_reflns_number_gt 2223
_reflns_number_total 3932
_reflns_threshold_expression I>2sigma(I)
_cod_data_source_file b000196lsup1.cif
_cod_data_source_block s1537a
_cod_depositor_comments
;
The following automatic conversions were performed:

'_symmetry_cell_setting' value 'Monoclinic' changed to 'monoclinic'
according to /home/saulius/struct/CIF-dictionaries/cif_core.dic
dictionary named 'cif_core.dic' version 2.4.2 from
2011-04-26.

'_refine_ls_weighting_scheme' value 'calc ' changed to
'calc' according to
/home/saulius/struct/CIF-dictionaries/cif_core.dic dictionary named
'cif_core.dic' version 2.4.2 from 2011-04-26.

Automatic conversion script
Id: cif_fix_values 1891 2012-01-12 08:04:46Z andrius 
;
_cod_original_sg_symbol_H-M 'P 21/c'
_cod_database_code 7213254

loop_
_symmetry_equiv_pos_as_xyz
x,y,z
-x,1/2+y,1/2-z
-x,-y,-z
x,1/2-y,1/2+z

loop_
_atom_site_aniso_label
_atom_site_aniso_U_11
_atom_site_aniso_U_22
_atom_site_aniso_U_33
_atom_site_aniso_U_23
_atom_site_aniso_U_13
_atom_site_aniso_U_12
Co1 0.0148(4) 0.0144(4) 0.0140(4) 0.0000(4) 0.0073(3) 0.0000(4)
O1 0.013(2) 0.019(2) 0.014(2) 0.000(2) 0.0057(17) -0.002(2)
O2 0.014(2) 0.018(2) 0.010(2) -0.0008(19) 0.0047(17) 0.0004(18)
O3 0.038(3) 0.012(3) 0.051(3) 0.001(2) 0.030(3) -0.001(2)
O4 0.042(3) 0.067(5) 0.088(5) -0.054(4) 0.036(3) -0.021(3)
N1 0.021(3) 0.011(3) 0.015(3) -0.002(2) 0.010(2) -0.002(2)
N2 0.020(3) 0.014(3) 0.012(2) -0.003(2) 0.007(2) -0.001(2)
C1 0.020(3) 0.006(3) 0.019(3) -0.001(3) 0.007(3) -0.002(3)
C2 0.020(3) 0.013(3) 0.022(3) 0.000(3) 0.010(3) 0.005(3)
C3 0.016(3) 0.022(4) 0.026(4) -0.002(3) 0.007(3) -0.004(3)
C4 0.017(3) 0.021(4) 0.035(4) 0.000(3) 0.017(3) -0.006(3)
C5 0.025(3) 0.019(4) 0.025(3) 0.001(3) 0.016(3) 0.002(3)
C6 0.014(3) 0.014(4) 0.023(3) 0.002(3) 0.009(3) 0.000(3)
C7 0.024(3) 0.014(3) 0.023(3) 0.007(3) 0.017(3) 0.001(3)
C8 0.027(4) 0.017(4) 0.014(3) -0.003(3) 0.012(3) -0.004(3)
C9 0.021(3) 0.021(4) 0.009(3) -0.003(3) 0.006(3) -0.004(3)
C10 0.017(3) 0.015(3) 0.015(3) 0.005(3) 0.004(3) 0.001(3)
C11 0.017(3) 0.011(3) 0.013(3) 0.004(3) 0.009(3) 0.004(3)
C12 0.019(3) 0.020(4) 0.023(4) 0.009(3) 0.009(3) 0.003(3)
C13 0.021(3) 0.034(4) 0.034(4) 0.007(4) 0.018(3) 0.004(3)
C14 0.026(4) 0.024(4) 0.029(4) 0.000(3) 0.017(3) 0.002(3)
C15 0.025(3) 0.015(3) 0.014(3) 0.001(3) 0.009(3) 0.001(3)
C16 0.017(3) 0.013(3) 0.019(3) 0.000(3) 0.009(3) 0.002(3)
C17 0.028(3) 0.026(4) 0.015(3) 0.000(3) 0.014(3) 0.003(3)
C18 0.035(4) 0.023(4) 0.019(3) 0.003(3) 0.016(3) -0.001(3)
C19 0.025(3) 0.017(3) 0.026(4) 0.006(3) 0.017(3) 0.003(3)
C20 0.022(3) 0.013(3) 0.024(3) -0.003(3) 0.014(3) -0.004(3)
C21 0.041(5) 0.029(5) 0.085(7) -0.011(5) 0.034(5) -0.001(4)
C22 0.039(4) 0.026(4) 0.034(4) -0.007(3) 0.014(4) -0.010(3)
C50 0.052(5) 0.078(7) 0.052(6) 0.018(5) 0.029(5) 0.021(5)

loop_
_atom_site_label
_atom_site_type_symbol
_atom_site_thermal_displace_type
_atom_site_fract_x
_atom_site_fract_y
_atom_site_fract_z
_atom_site_occupancy
_atom_site_U_iso_or_equiv
Co1 Co Uani 0.56606(7) 0.40018(7) 0.07168(5) 1.000 0.0150(2)
O1 O Uani 0.4050(3) 0.4083(4) -0.0409(2) 1.000 0.0166(12)
O2 O Uani 0.6447(3) 0.3413(3) 0.0191(2) 1.000 0.0153(12)
O3 O Uani 0.5733(4) 0.0678(4) 0.1752(3) 1.000 0.0312(17)
O4 O Uani 0.4632(5) -0.1547(5) 0.0983(4) 1.000 0.067(3)
N1 N Uani 0.4873(5) 0.4635(4) 0.1217(3) 1.000 0.0159(17)
N2 N Uani 0.7240(4) 0.4119(4) 0.1804(3) 1.000 0.0166(16)
C1 C Uani 0.2872(5) 0.3943(5) -0.0553(4) 1.000 0.0175(17)
C2 C Uani 0.1800(5) 0.3575(5) -0.1371(4) 1.000 0.0196(17)
C3 C Uani 0.0539(6) 0.3523(5) -0.1580(4) 1.000 0.024(2)
C4 C Uani 0.0292(6) 0.3814(5) -0.0973(4) 1.000 0.023(2)
C5 C Uani 0.1328(5) 0.4160(5) -0.0169(4) 1.000 0.0221(19)
C6 C Uani 0.2623(5) 0.4216(5) 0.0058(4) 1.000 0.0180(19)
C7 C Uani 0.3651(6) 0.4646(5) 0.0907(4) 1.000 0.0184(17)
C8 C Uani 0.5832(5) 0.5178(5) 0.2054(4) 1.000 0.019(2)
C9 C Uani 0.7097(6) 0.4472(5) 0.2495(4) 1.000 0.0186(19)
C10 C Uani 0.8406(5) 0.3897(5) 0.2006(4) 1.000 0.0187(17)
C11 C Uani 0.8707(5) 0.3465(5) 0.1438(3) 1.000 0.0135(17)
C12 C Uani 1.0038(6) 0.3292(5) 0.1758(4) 1.000 0.022(2)
C13 C Uani 1.0408(6) 0.2882(6) 0.1255(4) 1.000 0.028(2)
C14 C Uani 0.9431(6) 0.2638(6) 0.0399(4) 1.000 0.026(2)
C15 C Uani 0.8117(6) 0.2819(5) 0.0051(4) 1.000 0.0193(17)
C16 C Uani 0.7717(5) 0.3227(5) 0.0556(4) 1.000 0.0172(17)
C17 C Uani 0.7139(6) 0.3430(5) 0.2995(4) 1.000 0.0221(19)
C18 C Uani 0.6112(6) 0.2472(6) 0.2483(4) 1.000 0.025(2)
C19 C Uani 0.6161(6) 0.1872(5) 0.1796(4) 1.000 0.0214(19)
C20 C Uani 0.5291(5) 0.2421(5) 0.0914(4) 1.000 0.0193(17)
C21 C Uani 0.6297(7) -0.0113(7) 0.1507(6) 1.000 0.053(3)
C22 C Uani 0.5961(7) -0.1334(6) 0.1522(5) 1.000 0.037(2)
Cl1 Cl Uiso 0.1173(11) 0.5101(14) 0.3990(6) 0.580 0.067(3)
Cl2 Cl Uiso 0.2118(8) 0.3899(8) 0.5631(5) 0.580 0.0597(18)
C50 C Uani 0.2439(7) 0.4437(8) 0.4922(4) 1.000 0.061(3)
Cl11 Cl Uiso 0.1397(18) 0.506(2) 0.3914(9) 0.420 0.093(7)
Cl21 Cl Uiso 0.1608(14) 0.4287(13) 0.5398(9) 0.420 0.138(7)
H4 H Uiso 0.44960 -0.21280 0.06750 1.000 0.0800
H21 H Uiso 0.19490 0.33580 -0.17890 1.000 0.0230
H31 H Uiso -0.01680 0.32880 -0.21400 1.000 0.0290
H41 H Uiso -0.05750 0.37730 -0.11150 1.000 0.0280
H51 H Uiso 0.11660 0.43660 0.02440 1.000 0.0270
H71 H Uiso 0.33960 0.49540 0.12530 1.000 0.0220
H81 H Uiso 0.54860 0.51830 0.24090 1.000 0.0270
H82 H Uiso 0.60020 0.59910 0.19740 1.000 0.0270
H91 H Uiso 0.78490 0.49960 0.29010 1.000 0.0220
H101 H Uiso 0.91260 0.40340 0.25850 1.000 0.0220
H121 H Uiso 1.07010 0.34660 0.23430 1.000 0.0270
H131 H Uiso 1.13110 0.27680 0.14860 1.000 0.0340
H141 H Uiso 0.96730 0.23390 0.00450 1.000 0.0310
H151 H Uiso 0.74740 0.26640 -0.05400 1.000 0.0230
H171 H Uiso 0.70360 0.37120 0.34430 1.000 0.0300
H172 H Uiso 0.80240 0.30740 0.32920 1.000 0.0300
H181 H Uiso 0.62200 0.18740 0.28920 1.000 0.0340
H182 H Uiso 0.52250 0.28170 0.22070 1.000 0.0340
H191 H Uiso 0.70920 0.18660 0.19760 1.000 0.0250
H201 H Uiso 0.43790 0.24180 0.07530 1.000 0.0260
H202 H Uiso 0.53020 0.19000 0.05050 1.000 0.0260
H211 H Uiso 0.72660 -0.00270 0.18930 1.000 0.0710
H212 H Uiso 0.60150 0.00810 0.09180 1.000 0.0710
H221 H Uiso 0.64220 -0.18360 0.13530 1.000 0.0510
H222 H Uiso 0.62810 -0.15450 0.21150 1.000 0.0510
H501 H Uiso 0.31680 0.50040 0.52370 0.580 0.0830
H502 H Uiso 0.27650 0.37840 0.47550 0.580 0.0830
H503 H Uiso 0.32240 0.49350 0.52830 0.420 0.0830
H504 H Uiso 0.27370 0.36650 0.48670 0.420 0.0830

loop_
_atom_type_symbol
_atom_type_description
_atom_type_scat_dispersion_real
_atom_type_scat_dispersion_imag
_atom_type_scat_source
O O 0.0106 0.0060 'International Tables Vol C Tables 4.2.6.8 and 6.1.1.4'
N N 0.0061 0.0033 'International Tables Vol C Tables 4.2.6.8 and 6.1.1.4'
Co Co 0.3494 0.9721 'International Tables Vol C Tables 4.2.6.8 and 6.1.1.4'
Cl Cl 0.1484 0.1585 'International Tables Vol C Tables 4.2.6.8 and 6.1.1.4'
H H 0.0000 0.0000 'International Tables Vol C Tables 4.2.6.8 and 6.1.1.4'
C C 0.0033 0.0016 'International Tables Vol C Tables 4.2.6.8 and 6.1.1.4'

loop_
_geom_angle_atom_site_label_1
_geom_angle_atom_site_label_2
_geom_angle_atom_site_label_3
_geom_angle
_geom_angle_publ_flag
O1 Co1 O2 87.05(17) yes
O1 Co1 N1 92.1(2) yes
O1 Co1 N2 173.0(2) yes
O1 Co1 C20 92.9(2) yes
O2 Co1 N1 177.95(19) yes
O2 Co1 N2 94.6(2) yes
O2 Co1 C20 91.2(2) yes
N1 Co1 N2 86.0(2) yes
N1 Co1 C20 90.7(3) yes
N2 Co1 C20 93.8(2) yes
Co1 O1 C1 122.5(4) yes
Co1 O2 C16 127.3(3) yes
C19 O3 C21 113.5(6) yes
C22 O4 H4 109.52 no
Co1 N1 C7 127.2(4) yes
Co1 N1 C8 112.7(5) yes
C7 N1 C8 120.1(6) yes
Co1 N2 C10 126.6(4) yes
C9 N2 C10 118.6(5) yes
Co1 N2 C9 114.7(5) yes
O1 C1 C6 123.0(6) yes
C2 C1 C6 117.7(7) no
O1 C1 C2 119.1(6) yes
C1 C2 C3 121.5(6) no
C2 C3 C4 120.5(6) no
C3 C4 C5 118.7(8) no
C4 C5 C6 121.6(7) no
C1 C6 C5 119.8(6) no
C1 C6 C7 121.9(7) no
C5 C6 C7 118.1(6) no
N1 C7 C6 124.0(7) yes
N1 C8 C9 107.7(5) yes
N2 C9 C17 111.4(5) yes
C8 C9 C17 114.7(7) no
N2 C9 C8 105.8(5) yes
N2 C10 C11 125.8(6) yes
C10 C11 C16 122.5(6) no
C12 C11 C16 118.8(6) no
C10 C11 C12 118.7(5) no
C11 C12 C13 122.2(6) no
C12 C13 C14 118.4(8) no
C13 C14 C15 121.6(7) no
C14 C15 C16 121.0(6) no
O2 C16 C11 122.9(6) yes
C11 C16 C15 118.1(7) no
O2 C16 C15 118.9(6) yes
C9 C17 C18 117.0(5) no
C17 C18 C19 116.3(7) no
O3 C19 C20 109.0(5) yes
C18 C19 C20 114.3(6) no
O3 C19 C18 106.4(6) yes
Co1 C20 C19 120.2(4) yes
O3 C21 C22 114.5(8) yes
O4 C22 C21 112.9(7) yes
C1 C2 H21 119.30 no
C3 C2 H21 119.17 no
C2 C3 H31 119.76 no
C4 C3 H31 119.71 no
C3 C4 H41 120.59 no
C5 C4 H41 120.70 no
C4 C5 H51 119.15 no
C6 C5 H51 119.21 no
N1 C7 H71 117.99 no
C6 C7 H71 117.99 no
N1 C8 H81 110.19 no
N1 C8 H82 110.18 no
C9 C8 H81 110.16 no
C9 C8 H82 110.14 no
H81 C8 H82 108.44 no
N2 C9 H91 108.28 no
C8 C9 H91 108.21 no
C17 C9 H91 108.20 no
N2 C10 H101 117.03 no
C11 C10 H101 117.16 no
C11 C12 H121 118.94 no
C13 C12 H121 118.83 no
C12 C13 H131 120.70 no
C14 C13 H131 120.94 no
C13 C14 H141 119.24 no
C15 C14 H141 119.19 no
C14 C15 H151 119.59 no
C16 C15 H151 119.43 no
C9 C17 H171 108.13 no
C9 C17 H172 108.03 no
C18 C17 H171 107.99 no
C18 C17 H172 107.99 no
H171 C17 H172 107.32 no
C17 C18 H181 108.24 no
C17 C18 H182 108.22 no
C19 C18 H181 108.18 no
C19 C18 H182 108.22 no
H181 C18 H182 107.40 no
O3 C19 H191 109.00 no
C18 C19 H191 108.95 no
C20 C19 H191 109.01 no
Co1 C20 H201 107.30 no
Co1 C20 H202 107.27 no
C19 C20 H201 107.31 no
C19 C20 H202 107.30 no
H201 C20 H202 106.82 no
O3 C21 H211 108.68 no
O3 C21 H212 108.64 no
C22 C21 H211 108.59 no
C22 C21 H212 108.62 no
H211 C21 H212 107.57 no
O4 C22 H221 109.00 no
O4 C22 H222 109.10 no
C21 C22 H221 108.98 no
C21 C22 H222 109.02 no
H221 C22 H222 107.73 no
Cl1 C50 Cl2 118.5(8) yes
Cl11 C50 Cl21 109.4(11) yes
Cl1 C50 H501 107.71 no
Cl1 C50 H502 107.62 no
Cl2 C50 H501 107.77 no
Cl2 C50 H502 107.68 no
Cl11 C50 H503 109.71 no
Cl11 C50 H504 109.74 no
Cl21 C50 H503 109.89 no
Cl21 C50 H504 109.85 no
H501 C50 H502 107.04 no
H503 C50 H504 108.24 no

loop_
_geom_bond_atom_site_label_1
_geom_bond_atom_site_label_2
_geom_bond_distance
_geom_bond_publ_flag
Co1 O1 1.914(3) yes
Co1 O2 1.887(4) yes
Co1 N1 1.867(6) yes
Co1 N2 1.863(5) yes
Co1 C20 1.964(6) yes
Cl1 C50 1.729(14) yes
Cl2 C50 1.732(13) yes
Cl11 C50 1.735(17) yes
Cl21 C50 1.74(2) yes
O1 C1 1.336(9) yes
O2 C16 1.325(8) yes
O3 C19 1.457(8) yes
O3 C21 1.385(11) yes
O4 C22 1.373(12) yes
O4 H4 0.8400 no
N1 C8 1.470(8) yes
N1 C7 1.274(11) yes
N2 C10 1.293(10) yes
N2 C9 1.486(9) yes
C1 C6 1.405(10) no
C1 C2 1.410(9) no
C2 C3 1.379(11) no
C3 C4 1.401(11) no
C4 C5 1.374(9) no
C5 C6 1.408(11) no
C6 C7 1.453(9) no
C8 C9 1.521(10) no
C9 C17 1.514(9) no
C10 C11 1.426(9) no
C11 C16 1.424(8) no
C11 C12 1.409(11) no
C12 C13 1.367(11) no
C13 C14 1.389(9) no
C14 C15 1.379(12) no
C15 C16 1.398(10) no
C17 C18 1.535(10) no
C18 C19 1.514(10) no
C19 C20 1.516(9) no
C21 C22 1.470(11) no
C2 H21 0.9513 no
C3 H31 0.9498 no
C4 H41 0.9496 no
C5 H51 0.9500 no
C7 H71 0.9514 no
C8 H82 0.9896 no
C8 H81 0.9913 no
C9 H91 1.0003 no
C10 H101 0.9508 no
C12 H121 0.9499 no
C13 H131 0.9495 no
C14 H141 0.9494 no
C15 H151 0.9492 no
C17 H172 0.9899 no
C17 H171 0.9900 no
C18 H181 0.9896 no
C18 H182 0.9904 no
C19 H191 1.0001 no
C20 H201 0.9896 no
C20 H202 0.9906 no
C21 H212 0.9905 no
C21 H211 0.9896 no
C22 H221 0.9903 no
C22 H222 0.9889 no
C50 H501 0.9893 no
C50 H502 0.9898 no
C50 H503 0.9892 no
C50 H504 0.9907 no

loop_
_geom_contact_atom_site_label_1
_geom_contact_atom_site_label_2
_geom_contact_distance
_geom_contact_site_symmetry_2
_geom_contact_publ_flag
Co1 Co1 3.2029(12) 3_665 no
Co1 O1 2.360(5) 3_665 no
Co1 O2 3.669(4) 3_665 no
Co1 N1 3.701(5) 3_665 no
Co1 C1 3.111(7) 3_665 no
Co1 C2 3.840(7) 3_665 no
Co1 C6 3.822(7) 3_665 no
Co1 H4 3.3381 3_655 no
Cl1 C14 3.384(17) 2_655 no
Cl1 C15 3.468(16) 2_655 no
Cl1 C10 3.610(13) 1_455 no
Cl1 C13 3.640(17) 2_655 no
Cl2 C14 3.576(14) 4_455 no
Cl2 C9 3.636(11) 3_666 no
Cl2 C13 3.616(13) 4_455 no
Cl11 C10 3.637(19) 1_455 no
Cl11 C21 3.40(3) 2_655 no
Cl11 C15 3.60(2) 2_655 no
Cl11 C14 3.62(2) 2_655 no
Cl21 C17 3.633(16) 3_666 no
Cl21 C14 3.50(2) 4_455 no
Cl21 C9 3.649(16) 3_666 no
Cl1 H101 2.6993 1_455 no
Cl2 H201 3.0836 4_555 no
Cl2 H171 3.1026 3_666 no
Cl2 H91 3.0561 3_666 no
Cl2 H141 2.9326 4_455 no
Cl2 H131 3.0405 4_455 no
Cl11 H101 2.7428 1_455 no
Cl11 H212 3.0470 2_655 no
Cl11 H211 2.8496 2_655 no
Cl21 H91 3.0242 3_666 no
Cl21 H141 2.8057 4_455 no
Cl21 H171 2.9527 3_666 no
O1 Co1 2.360(5) 3_665 no
O1 O1 2.865(6) 3_665 no
O1 N1 2.957(7) 3_665 no
O1 O2 3.024(6) 3_665 no
O1 C8 3.338(8) 3_665 no
O1 N2 3.000(6) 3_665 no
O2 C6 3.104(7) 3_665 no
O2 C1 3.124(7) 3_665 no
O2 N1 3.139(6) 3_665 no
O2 O4 2.819(7) 3_655 no
O2 Co1 3.669(4) 3_665 no
O2 O1 3.024(6) 3_665 no
O2 C7 3.016(7) 3_665 no
O3 O4 2.872(8) . no
O4 C16 3.313(9) 3_655 no
O4 O3 2.872(8) . no
O4 O2 2.819(7) 3_655 no
O4 C50 3.323(11) 4_554 no
O4 C15 3.151(10) 3_655 no
O2 H4 2.0124 3_655 no
O3 H503 2.8255 4_554 no
O3 H501 2.9140 4_554 no
O3 H81 2.8292 2_645 no
O4 H202 2.9179 3_655 no
O4 H501 2.3440 4_554 no
O4 H171 2.8692 2_645 no
O4 H503 2.3629 4_554 no
O4 H151 2.5828 3_655 no
N1 O1 2.957(7) 3_665 no
N1 Co1 3.701(5) 3_665 no
N1 O2 3.139(6) 3_665 no
N1 C18 3.177(8) . no
N2 C2 3.207(8) 3_665 no
N2 O1 3.000(6) 3_665 no
N2 C1 3.210(8) 3_665 no
N1 H182 2.6789 . no
N2 H191 2.6310 . no
C1 C11 3.429(8) 3_665 no
C1 C16 3.335(8) 3_665 no
C1 N2 3.210(8) 3_665 no
C1 C10 3.360(8) 3_665 no
C1 O2 3.124(7) 3_665 no
C1 Co1 3.111(7) 3_665 no
C2 C11 3.450(8) 3_665 no
C2 N2 3.207(8) 3_665 no
C2 C10 3.102(8) 3_665 no
C2 Co1 3.840(7) 3_665 no
C3 C12 3.539(9) 4_454 no
C3 C10 3.524(9) 3_665 no
C3 C11 3.557(8) 3_665 no
C4 C12 3.574(8) 3_665 no
C5 C15 3.523(8) 3_665 no
C5 C14 3.574(11) 1_455 no
C5 C16 3.464(9) 3_665 no
C6 C15 3.506(8) 3_665 no
C6 Co1 3.822(7) 3_665 no
C6 C16 3.102(8) 3_665 no
C6 O2 3.104(7) 3_665 no
C6 C11 3.541(8) 3_665 no
C6 C20 3.418(10) . no
C7 C16 3.344(8) 3_665 no
C7 C15 3.468(9) 3_665 no
C7 O2 3.016(7) 3_665 no
C8 O1 3.338(8) 3_665 no
C9 Cl2 3.636(11) 3_666 no
C9 Cl21 3.649(16) 3_666 no
C10 Cl1 3.610(13) 1_655 no
C10 C1 3.360(8) 3_665 no
C10 Cl11 3.637(19) 1_655 no
C10 C19 3.478(10) . no
C10 C3 3.524(9) 3_665 no
C10 C2 3.102(8) 3_665 no
C11 C3 3.557(8) 3_665 no
C11 C2 3.450(8) 3_665 no
C11 C6 3.541(8) 3_665 no
C11 C1 3.429(8) 3_665 no
C12 C4 3.574(8) 3_665 no
C12 C3 3.539(9) 4_655 no
C13 Cl2 3.616(13) 4_654 no
C13 Cl1 3.640(17) 2_645 no
C14 Cl21 3.50(2) 4_654 no
C14 C5 3.574(11) 1_655 no
C14 Cl2 3.576(14) 4_654 no
C14 Cl1 3.384(17) 2_645 no
C14 Cl11 3.62(2) 2_645 no
C15 O4 3.151(10) 3_655 no
C15 C7 3.468(9) 3_665 no
C15 Cl11 3.60(2) 2_645 no
C15 C6 3.506(8) 3_665 no
C15 Cl1 3.468(16) 2_645 no
C15 C5 3.523(8) 3_665 no
C16 C7 3.344(8) 3_665 no
C16 C1 3.335(8) 3_665 no
C16 C6 3.102(8) 3_665 no
C16 O4 3.313(9) 3_655 no
C16 C5 3.464(9) 3_665 no
C17 Cl21 3.633(16) 3_666 no
C18 N1 3.177(8) . no
C19 C10 3.478(10) . no
C20 C6 3.418(10) . no
C21 Cl11 3.40(3) 2_645 no
C50 O4 3.323(11) 4_555 no
C1 H201 2.7203 . no
C2 H221 2.9679 3_655 no
C2 H121 3.0858 4_454 no
C4 H141 2.9968 1_455 no
C6 H201 2.7306 . no
C7 H182 2.9659 . no
C7 H201 2.7889 . no
C8 H182 2.8776 . no
C10 H191 2.8325 . no
C10 H172 2.9158 . no
C10 H31 2.9619 4_655 no
C11 H31 2.9995 4_655 no
C12 H21 3.0528 4_655 no
C12 H31 2.9013 4_655 no
C14 H51 3.0721 1_655 no
C15 H171 3.0914 4_554 no
C15 H4 2.8133 3_655 no
C16 H4 2.6868 3_655 no
C17 H101 3.0743 . no
C17 H151 2.8691 4_555 no
C20 H502 2.9416 4_554 no
C20 H212 2.8360 . no
C20 H504 2.8826 4_554 no
C21 H202 2.7947 . no
C50 H201 2.9095 4_555 no
H4 H151 2.3932 3_655 no
H4 C15 2.8133 3_655 no
H4 C16 2.6868 3_655 no
H4 Co1 3.3381 3_655 no
H4 O2 2.0124 3_655 no
H4 H202 2.4215 3_655 no
H21 H221 2.4318 3_655 no
H21 C12 3.0528 4_454 no
H21 H121 2.5651 4_454 no
H31 C11 2.9995 4_454 no
H31 C12 2.9013 4_454 no
H31 C10 2.9619 4_454 no
H41 H172 2.5590 4_454 no
H51 C14 3.0721 1_455 no
H51 H71 2.3847 . no
H71 H81 2.2508 . no
H71 H51 2.3847 . no
H81 H71 2.2508 . no
H81 H171 2.4646 . no
H81 O3 2.8292 2_655 no
H91 H101 2.2855 . no
H91 Cl2 3.0561 3_666 no
H91 Cl21 3.0242 3_666 no
H101 Cl11 2.7428 1_655 no
H101 Cl1 2.6993 1_655 no
H101 H91 2.2855 . no
H101 H121 2.3518 . no
H101 C17 3.0743 . no
H121 H101 2.3518 . no
H121 C2 3.0858 4_655 no
H121 H21 2.5651 4_655 no
H131 Cl2 3.0405 4_654 no
H141 C4 2.9968 1_655 no
H141 Cl2 2.9326 4_654 no
H141 Cl21 2.8057 4_654 no
H151 O4 2.5828 3_655 no
H151 H181 2.5052 4_554 no
H151 H4 2.3932 3_655 no
H151 C17 2.8691 4_554 no
H151 H171 2.3122 4_554 no
H171 Cl21 2.9527 3_666 no
H171 C15 3.0914 4_555 no
H171 H151 2.3122 4_555 no
H171 Cl2 3.1026 3_666 no
H171 H81 2.4646 . no
H171 O4 2.8692 2_655 no
H172 C10 2.9158 . no
H172 H191 2.4934 . no
H172 H41 2.5590 4_655 no
H181 H151 2.5052 4_555 no
H182 C7 2.9659 . no
H182 C8 2.8776 . no
H182 N1 2.6789 . no
H182 H201 2.3760 . no
H191 N2 2.6310 . no
H191 C10 2.8325 . no
H191 H211 2.2021 . no
H191 H172 2.4934 . no
H201 C6 2.7306 . no
H201 C7 2.7889 . no
H201 C1 2.7203 . no
H201 H504 2.1423 4_554 no
H201 Cl2 3.0836 4_554 no
H201 C50 2.9095 4_554 no
H201 H182 2.3760 . no
H201 H502 2.2690 4_554 no
H202 C21 2.7947 . no
H202 H212 2.2302 . no
H202 O4 2.9179 3_655 no
H202 H4 2.4215 3_655 no
H211 H191 2.2021 . no
H211 Cl11 2.8496 2_645 no
H212 H202 2.2302 . no
H212 Cl11 3.0470 2_645 no
H212 C20 2.8360 . no
H221 H21 2.4318 3_655 no
H221 C2 2.9679 3_655 no
H501 O3 2.9140 4_555 no
H501 O4 2.3440 4_555 no
H502 C20 2.9416 4_555 no
H502 H201 2.2690 4_555 no
H503 O3 2.8255 4_555 no
H503 O4 2.3629 4_555 no
H504 C20 2.8826 4_555 no
H504 H201 2.1423 4_555 no

loop_
_geom_hbond_atom_site_label_D
_geom_hbond_atom_site_label_H
_geom_hbond_atom_site_label_A
_geom_hbond_distance_DH
_geom_hbond_distance_HA
_geom_hbond_distance_DA
_geom_hbond_angle_DHA
_geom_hbond_site_symmetry_A
_geom_hbond_publ_flag
O4 H4 O2 0.8400 2.0124 2.819(7) 160.86 3_655 yes
C10 H101 Cl1 0.9508 2.6993 3.610(13) 160.72 1_655 yes
C15 H151 O4 0.9492 2.5828 3.151(10) 118.74 3_655 yes
C50 H501 O4 0.9893 2.3440 3.323(11) 170.22 4_555 yes

loop_
_geom_torsion_atom_site_label_1
_geom_torsion_atom_site_label_2
_geom_torsion_atom_site_label_3
_geom_torsion_atom_site_label_4
_geom_torsion
_geom_torsion_publ_flag
O2 Co1 O1 C1 148.7(5) no
N1 Co1 O1 C1 -33.1(5) no
C20 Co1 O1 C1 57.7(5) no
O1 Co1 O2 C16 171.5(4) no
N2 Co1 O2 C16 -1.7(5) no
C20 Co1 O2 C16 -95.6(5) no
O1 Co1 N1 C7 21.9(5) no
O1 Co1 N1 C8 -157.2(4) no
N2 Co1 N1 C7 -164.8(5) no
N2 Co1 N1 C8 16.0(4) no
C20 Co1 N1 C7 -71.1(5) no
C20 Co1 N1 C8 109.8(4) no
O2 Co1 N2 C9 -174.8(4) no
O2 Co1 N2 C10 3.3(5) no
N1 Co1 N2 C9 7.2(4) no
N1 Co1 N2 C10 -174.7(5) no
C20 Co1 N2 C9 -83.2(4) no
C20 Co1 N2 C10 94.8(5) no
O1 Co1 C20 C19 -171.3(6) no
O2 Co1 C20 C19 101.6(6) no
N1 Co1 C20 C19 -79.1(6) no
N2 Co1 C20 C19 6.9(6) no
Co1 O1 C1 C6 28.1(8) no
Co1 O1 C1 C2 -156.0(4) no
Co1 O2 C16 C11 -0.3(8) no
Co1 O2 C16 C15 -177.9(4) no
C21 O3 C19 C20 86.3(8) no
C19 O3 C21 C22 175.5(6) no
C21 O3 C19 C18 -149.9(6) no
Co1 N1 C8 C9 -34.5(6) no
Co1 N1 C7 C6 -4.2(9) no
C8 N1 C7 C6 174.9(5) no
C7 N1 C8 C9 146.3(6) no
C10 N2 C9 C8 154.8(5) no
Co1 N2 C9 C8 -27.0(6) no
Co1 N2 C9 C17 98.3(6) no
C9 N2 C10 C11 174.9(5) no
C10 N2 C9 C17 -79.9(7) no
Co1 N2 C10 C11 -3.0(9) no
C6 C1 C2 C3 2.3(9) no
O1 C1 C2 C3 -173.7(5) no
C2 C1 C6 C5 -2.5(8) no
O1 C1 C6 C5 173.4(5) no
O1 C1 C6 C7 -1.7(9) no
C2 C1 C6 C7 -177.6(5) no
C1 C2 C3 C4 -1.4(9) no
C2 C3 C4 C5 0.5(9) no
C3 C4 C5 C6 -0.7(9) no
C4 C5 C6 C1 1.7(9) no
C4 C5 C6 C7 177.0(5) no
C1 C6 C7 N1 -11.8(9) no
C5 C6 C7 N1 173.1(6) no
N1 C8 C9 C17 -85.5(7) no
N1 C8 C9 N2 37.7(7) no
N2 C9 C17 C18 -57.6(9) no
C8 C9 C17 C18 62.5(8) no
N2 C10 C11 C16 0.1(10) no
N2 C10 C11 C12 178.7(6) no
C10 C11 C12 C13 -179.9(6) no
C16 C11 C12 C13 -1.3(9) no
C10 C11 C16 O2 1.6(9) no
C10 C11 C16 C15 179.2(6) no
C12 C11 C16 O2 -176.9(5) no
C12 C11 C16 C15 0.7(8) no
C11 C12 C13 C14 0.4(10) no
C12 C13 C14 C15 1.1(10) no
C13 C14 C15 C16 -1.8(10) no
C14 C15 C16 O2 178.5(6) no
C14 C15 C16 C11 0.8(9) no
C9 C17 C18 C19 61.4(9) no
C17 C18 C19 C20 -91.6(8) no
C17 C18 C19 O3 148.0(6) no
O3 C19 C20 Co1 -175.9(5) no
C18 C19 C20 Co1 65.1(8) no
O3 C21 C22 O4 60.2(10) no
